data_2000177
loop_
_publ_author_name
'Alzuet, G.'
'Ferrer, S.'
'Borr\'as, J.'
'Solans, X.'

_publ_section_title
;
 Structure of methazolamide: an inhibitor of carbonic anhydrase
;
_journal_issue 11
_journal_name_full 'Acta Crystallographica Section C'
_journal_page_first 2377
_journal_page_last 2379
_journal_paper_doi 10.1107/S0108270191005462
_journal_volume 47
_journal_year 1991
_chemical_formula_sum 'C5 H8 N4 O3 S2'
_chemical_formula_weight 236.27
_space_group_IT_number 14
_space_group_name_Hall '-P 2yn'
_space_group_name_H-M_alt 'P 1 21/n 1'
_symmetry_cell_setting monoclinic
_symmetry_space_group_name_Hall '-P 2yn'
_symmetry_space_group_name_H-M 'P 1 21/n 1'
_cell_angle_alpha 90
_cell_angle_beta 95.64(2)
_cell_angle_gamma 90
_cell_formula_units_Z 4
_cell_length_a 8.586(2)
_cell_length_b 10.508(2)
_cell_length_c 10.676(2)
_cell_volume 958.5(3)
_diffrn_radiation_type Mo
_diffrn_radiation_wavelength 0.71069
_exptl_absorpt_coefficient_mu 0.531
_exptl_crystal_density_diffrn 1.637
_exptl_crystal_F_000 488
_cod_data_source_file ab0197.cif
_cod_data_source_block ab0197a
_cod_depositor_comments
;
 Adding the _atom_site_type_symbol data item.

 Antanas Vaitkus,
 2017-01-19
;
_cod_original_cell_volume 958.5(6)
_cod_database_code 2000177

loop_
_space_group_symop_id
_space_group_symop_operation_xyz
1 x,y,z
2 -x+1/2,y+1/2,-z+1/2
3 -x,-y,-z
4 x+1/2,-y+1/2,z+1/2

loop_
_atom_site_label
_atom_site_type_symbol
_atom_site_fract_x
_atom_site_fract_y
_atom_site_fract_z
S(1) S .98850(10) -.05980(10) .23360(10)
C(2) C .7878(3) -.0434(2) .2086(2)
N(3) N .7205(2) -.0838(2) .1035(2)
N(4) N .8319(2) -.1347(2) .0342(2)
C(5) C .9806(3) -.1350(2) .0878(2)
S(6) S .67450(10) .02780(10) .32040(10)
O(7) O .7839(2) .0482(2) .4272(2)
N(8) N .5494(3) -.0734(2) .3530(2)
O(9) O .5925(2) .1317(2) .2590(2)
C(10) C .7777(3) -.1928(3) -.0868(2)
N(11) N 1.0937(2) -.1890(2) .0311(2)
C(12) C 1.2404(3) -.1764(2) .0949(2)
O(13) O 1.2670(2) -.1138(2) .1922(2)
C(14) C 1.3669(3) -.2464(3) .0371(3)
HN(8) H .5237(3) -.1591(2) .2989(2)
HN(8)' H .5117(3) -.0850(2) .4459(2)
H(14) H 1.3176(3) -.2945(3) -.0471(3)
H(14)' H 1.4193(3) -.3155(3) .1033(3)
H(14)" H 1.4550(3) -.1798(3) .0132(3)
H(10) H .849(9) -.193(6) -.130(7)
H(10)' H .694(9) -.264(7) -.077(7)
H(10)" H .735(7) -.088(7) -.141(5)
